data_4116908
loop_
_publ_author_name
'F. Albert Cotton'
'Lee M. Daniels'
'Isabelle Guimet'
'Robert W. Henning'
'Glenn T. Jordan'
'Chun Lin'
'Carlos A. Murillo'
'Arthur J. Schultz'

_publ_section_title
;
 Compounds with Two Metal-Metal Multiple Bonds: New Ways of Making
 Doublets into Cyclic Quartets
;
_journal_name_full 'Journal of the American Chemical Society'
_journal_page_first 12531
_journal_page_last 12538
_journal_paper_doi 10.1021/ja982425f
_journal_volume 120
_journal_year 1998
_chemical_formula_sum 'C48 H108 I8 Mo4 P4'
_chemical_formula_weight 2208.18
_space_group_IT_number 23
_symmetry_cell_setting orthorhombic
_symmetry_space_group_name_Hall 'I 2 2'
_symmetry_space_group_name_H-M 'I 2 2 2'
_atom_sites_solution_hydrogens geom
_atom_sites_solution_primary direct
_atom_sites_solution_secondary difmap
_audit_creation_method SHELXL-97
_cell_angle_alpha 90.00
_cell_angle_beta 90.00
_cell_angle_gamma 90.00
_cell_formula_units_Z 2
_cell_length_a 12.190(3)
_cell_length_b 15.673(4)
_cell_length_c 19.605(4)
_cell_measurement_reflns_used 208
_cell_measurement_temperature 213(2)
_cell_measurement_theta_max 20.8
_cell_measurement_theta_min 9.0
_cell_volume 3745.6(15)
_computing_cell_refinement MADNES
_computing_data_collection MADNES
_computing_data_reduction PROCOR
_computing_molecular_graphics 'XP (Siemens, 1990)'
_computing_publication_material 'SHELXL-97 (Sheldrick, 1997)'
_computing_structure_refinement 'SHELXL-97 (Sheldrick, 1997)'
_computing_structure_solution 'SHELXS-97 (Sheldrick, 1990)'
_diffrn_ambient_temperature 213(2)
_diffrn_measured_fraction_theta_full 0.492
_diffrn_measured_fraction_theta_max 0.492
_diffrn_measurement_device 'Nonius FAST area detector'
_diffrn_measurement_method 'Ellipsoid-mask fitting'
_diffrn_radiation_monochromator graphite
_diffrn_radiation_source 'fine-focus sealed tube'
_diffrn_radiation_type MoK\a
_diffrn_radiation_wavelength 0.71073
_diffrn_reflns_av_R_equivalents 0.0400
_diffrn_reflns_av_sigmaI/netI 0.0385
_diffrn_reflns_limit_h_max 14
_diffrn_reflns_limit_h_min -14
_diffrn_reflns_limit_k_max 18
_diffrn_reflns_limit_k_min -18
_diffrn_reflns_limit_l_max 21
_diffrn_reflns_limit_l_min -23
_diffrn_reflns_number 9100
_diffrn_reflns_theta_full 25.28
_diffrn_reflns_theta_max 25.28
_diffrn_reflns_theta_min 2.60
_diffrn_standards_number 'none (area detector data)'
_exptl_absorpt_coefficient_mu 4.063
_exptl_absorpt_correction_T_max 0.453
_exptl_absorpt_correction_T_min 0.328
_exptl_absorpt_correction_type multi-scan
_exptl_crystal_colour 'dark green'
_exptl_crystal_density_diffrn 1.958
_exptl_crystal_description cube
_exptl_crystal_F_000 2096
_exptl_crystal_size_max 0.30
_exptl_crystal_size_mid 0.25
_exptl_crystal_size_min 0.20
_refine_diff_density_max 0.904
_refine_diff_density_min -0.572
_refine_diff_density_rms 0.146
_refine_ls_abs_structure_details 'Flack H D (1983), Acta Cryst. A39, 876-881'
_refine_ls_abs_structure_Flack 0.01(6)
_refine_ls_extinction_method none
_refine_ls_goodness_of_fit_all 1.117
_refine_ls_hydrogen_treatment mixed
_refine_ls_matrix_type full
_refine_ls_number_parameters 134
_refine_ls_number_reflns 3363
_refine_ls_number_restraints 15
_refine_ls_restrained_S_all 1.115
_refine_ls_R_factor_all 0.0577
_refine_ls_R_factor_obs 0.0530
_refine_ls_shift/esd_max 0.017
_refine_ls_shift/esd_mean 0.004
_refine_ls_structure_factor_coef Fsqd
_refine_ls_weighting_details 'w=1/[\s^2^(Fo^2^)+(0.0401P)^2^+56.4453P] where P=(Fo^2^+2Fc^2^)/3'
_refine_ls_weighting_scheme calc
_refine_ls_wR_factor_all 0.1380
_refine_ls_wR_factor_obs 0.1335
_reflns_number_total 3363
_reflns_threshold_expression >2sigma(I)
_cod_data_source_file ja982425f_9.cif
_cod_data_source_block CMPD_7
_cod_depositor_comments
;
The following automatic conversions were performed:

'_refine_ls_weighting_scheme' value 'calc
w=1/[\s^2^(Fo^2^)+(0.0401P)^2^+56.4453P] where P=(Fo^2^+2Fc^2^)/3'
was changed to 'calc'. New tag '_refine_ls_weighting_details' was
created. The value of the new tag was set to
'w=1/[\s^2^(Fo^2^)+(0.0401P)^2^+56.4453P] where P=(Fo^2^+2Fc^2^)/3'.

Automatic conversion script
Id: cif_fix_values 3143 2015-03-26 13:38:13Z robertas 
;
_cod_database_code 4116908
_reflns_number_obs 3179

loop_
_symmetry_equiv_pos_as_xyz
'x, y, z'
'-x, -y, z'
'-x, y, -z'
'x, -y, -z'
'x+1/2, y+1/2, z+1/2'
'-x+1/2, -y+1/2, z+1/2'
'-x+1/2, y+1/2, -z+1/2'
'x+1/2, -y+1/2, -z+1/2'

loop_
_atom_site_label
_atom_site_type_symbol
_atom_site_fract_x
_atom_site_fract_y
_atom_site_fract_z
_atom_site_U_iso_or_equiv
_atom_site_adp_type
_atom_site_occupancy
_atom_site_calc_flag
_atom_site_refinement_flags
_atom_site_disorder_group
Mo1 Mo 0.50440(16) 0.06777(9) 0.59927(7) 0.0388(5) Uani 0.514(3) d P 1
Mo2 Mo 0.41261(13) 0.00007(14) 0.60459(8) 0.0407(5) Uani 0.486(3) d P 2
I1 I 0.65034(6) 0.11602(5) 0.49912(4) 0.0599(2) Uani 1 d . .
I2 I 0.66860(9) 0.12444(8) 0.69036(5) 0.0791(3) Uani 1 d . .
P P 0.3598(3) 0.1157(2) 0.68937(17) 0.0541(7) Uani 1 d . .
C11 C 0.370(7) 0.230(4) 0.689(3) 0.097(7) Uiso 0.40(2) d PD 1
H11A H 0.2955 0.2530 0.6934 0.116 Uiso 0.40(2) calc PR 1
H11B H 0.4105 0.2471 0.7297 0.116 Uiso 0.40(2) calc PR 1
C12 C 0.420(5) 0.275(3) 0.632(2) 0.094(7) Uiso 0.40(2) d PD 1
H12A H 0.3699 0.2694 0.5930 0.113 Uiso 0.40(2) calc PR 1
H12B H 0.4868 0.2430 0.6197 0.113 Uiso 0.40(2) calc PR 1
C13 C 0.452(5) 0.367(3) 0.637(3) 0.108(8) Uiso 0.40(2) d PD 1
H13A H 0.4578 0.3889 0.5899 0.129 Uiso 0.40(2) calc PR 1
H13B H 0.3900 0.3972 0.6578 0.129 Uiso 0.40(2) calc PR 1
C14 C 0.552(7) 0.395(5) 0.673(5) 0.25(3) Uiso 0.40(2) d PD 1
H14A H 0.5590 0.4566 0.6707 0.382 Uiso 0.40(2) calc PR 1
H14B H 0.6162 0.3688 0.6525 0.382 Uiso 0.40(2) calc PR 1
H14C H 0.5477 0.3778 0.7208 0.382 Uiso 0.40(2) calc PR 1
C11' C 0.393(4) 0.232(2) 0.689(2) 0.097(7) Uiso 0.60(2) d PD 2
H11C H 0.3647 0.2565 0.7312 0.116 Uiso 0.60(2) calc PR 2
H11D H 0.4731 0.2374 0.6904 0.116 Uiso 0.60(2) calc PR 2
C12' C 0.355(3) 0.2862(17) 0.6337(15) 0.094(7) Uiso 0.60(2) d PD 2
H12C H 0.2754 0.2806 0.6313 0.113 Uiso 0.60(2) calc PR 2
H12D H 0.3849 0.2629 0.5911 0.113 Uiso 0.60(2) calc PR 2
C13' C 0.382(3) 0.381(2) 0.6348(17) 0.108(8) Uiso 0.60(2) d PD 2
H13C H 0.3132 0.4124 0.6423 0.129 Uiso 0.60(2) calc PR 2
H13D H 0.4294 0.3923 0.6740 0.129 Uiso 0.60(2) calc PR 2
C14' C 0.436(6) 0.417(4) 0.572(3) 0.25(3) Uiso 0.60(2) d PD 2
H14D H 0.4491 0.4771 0.5785 0.382 Uiso 0.60(2) calc PR 2
H14E H 0.3888 0.4079 0.5331 0.382 Uiso 0.60(2) calc PR 2
H14F H 0.5053 0.3876 0.5649 0.382 Uiso 0.60(2) calc PR 2
C21 C 0.216(2) 0.0875(18) 0.6715(15) 0.084(6) Uiso 0.62(2) d PD 1
H21C H 0.2137 0.0619 0.6259 0.101 Uiso 0.62(2) calc PR 1
H21D H 0.1949 0.0427 0.7038 0.101 Uiso 0.62(2) calc PR 1
C22 C 0.133(3) 0.149(2) 0.674(2) 0.129(11) Uiso 0.62(2) d PD 1
H22A H 0.1485 0.1923 0.6385 0.154 Uiso 0.62(2) calc PR 1
H22B H 0.1358 0.1779 0.7179 0.154 Uiso 0.62(2) calc PR 1
C23 C 0.015(2) 0.115(2) 0.6622(15) 0.101(8) Uiso 0.62(2) d PD 1
H23A H 0.0101 0.0569 0.6805 0.121 Uiso 0.62(2) calc PR 1
H23B H -0.0368 0.1508 0.6873 0.121 Uiso 0.62(2) calc PR 1
C24 C -0.015(4) 0.114(3) 0.590(2) 0.176(16) Uiso 0.62(2) d PD 1
H24A H -0.0890 0.0920 0.5849 0.264 Uiso 0.62(2) calc PR 1
H24B H 0.0356 0.0777 0.5650 0.264 Uiso 0.62(2) calc PR 1
H24C H -0.0115 0.1715 0.5717 0.264 Uiso 0.62(2) calc PR 1
C21' C 0.215(3) 0.130(3) 0.692(2) 0.084(6) Uiso 0.38(2) d PD 2
H21A H 0.1869 0.0886 0.7258 0.101 Uiso 0.38(2) calc PR 2
H21B H 0.2017 0.1865 0.7113 0.101 Uiso 0.38(2) calc PR 2
C22' C 0.147(4) 0.123(4) 0.635(2) 0.129(11) Uiso 0.38(2) d PD 2
H22C H 0.1414 0.0619 0.6235 0.154 Uiso 0.38(2) calc PR 2
H22D H 0.1837 0.1512 0.5971 0.154 Uiso 0.38(2) calc PR 2
C23' C 0.030(3) 0.159(4) 0.641(2) 0.101(8) Uiso 0.38(2) d PD 2
H23C H -0.0170 0.1143 0.6604 0.121 Uiso 0.38(2) calc PR 2
H23D H 0.0319 0.2060 0.6741 0.121 Uiso 0.38(2) calc PR 2
C24' C -0.019(6) 0.190(5) 0.579(3) 0.176(16) Uiso 0.38(2) d PD 2
H24D H -0.0926 0.2104 0.5880 0.264 Uiso 0.38(2) calc PR 2
H24E H -0.0232 0.1432 0.5458 0.264 Uiso 0.38(2) calc PR 2
H24F H 0.0250 0.2354 0.5599 0.264 Uiso 0.38(2) calc PR 2
C31 C 0.376(2) 0.0800(17) 0.7768(11) 0.057(4) Uiso 0.55(2) d PD 1
H31A H 0.3638 0.0182 0.7771 0.069 Uiso 0.55(2) calc PR 1
H31B H 0.4535 0.0888 0.7889 0.069 Uiso 0.55(2) calc PR 1
C32 C 0.309(3) 0.117(2) 0.8337(11) 0.080(6) Uiso 0.55(2) d PD 1
H32A H 0.3116 0.1794 0.8314 0.096 Uiso 0.55(2) calc PR 1
H32B H 0.2321 0.0994 0.8281 0.096 Uiso 0.55(2) calc PR 1
C33 C 0.348(3) 0.089(2) 0.8994(13) 0.092(7) Uiso 0.55(2) d PD 1
H33A H 0.4197 0.1157 0.9074 0.111 Uiso 0.55(2) calc PR 1
H33B H 0.3592 0.0274 0.8976 0.111 Uiso 0.55(2) calc PR 1
C34 C 0.278(4) 0.108(4) 0.957(2) 0.159(15) Uiso 0.55(2) d PD 1
H34A H 0.3122 0.0868 0.9985 0.238 Uiso 0.55(2) calc PR 1
H34B H 0.2074 0.0810 0.9509 0.238 Uiso 0.55(2) calc PR 1
H34C H 0.2683 0.1694 0.9609 0.238 Uiso 0.55(2) calc PR 1
C31' C 0.408(3) 0.104(2) 0.7780(12) 0.057(4) Uiso 0.45(2) d PD 2
H31C H 0.4094 0.0423 0.7880 0.069 Uiso 0.45(2) calc PR 2
H31D H 0.4847 0.1230 0.7791 0.069 Uiso 0.45(2) calc PR 2
C32' C 0.350(3) 0.146(2) 0.8363(13) 0.080(6) Uiso 0.45(2) d PD 2
H32C H 0.3529 0.2084 0.8296 0.096 Uiso 0.45(2) calc PR 2
H32D H 0.2728 0.1292 0.8359 0.096 Uiso 0.45(2) calc PR 2
C33' C 0.397(3) 0.126(3) 0.9023(15) 0.092(7) Uiso 0.45(2) d PD 2
H33C H 0.4733 0.1456 0.9035 0.111 Uiso 0.45(2) calc PR 2
H33D H 0.3970 0.0640 0.9083 0.111 Uiso 0.45(2) calc PR 2
C34' C 0.337(5) 0.165(4) 0.959(2) 0.159(15) Uiso 0.45(2) d PD 2
H34D H 0.3719 0.1495 1.0015 0.238 Uiso 0.45(2) calc PR 2
H34E H 0.2620 0.1452 0.9585 0.238 Uiso 0.45(2) calc PR 2
H34F H 0.3384 0.2267 0.9537 0.238 Uiso 0.45(2) calc PR 2

loop_
_atom_site_aniso_label
_atom_site_aniso_U_11
_atom_site_aniso_U_22
_atom_site_aniso_U_33
_atom_site_aniso_U_23
_atom_site_aniso_U_13
_atom_site_aniso_U_12
Mo1 0.0420(9) 0.0339(7) 0.0405(8) -0.0034(6) -0.0010(9) 0.0045(8)
Mo2 0.0390(8) 0.0401(9) 0.0429(9) -0.0008(10) 0.0021(6) -0.0003(9)
I1 0.0693(5) 0.0605(4) 0.0500(4) 0.0058(4) -0.0074(4) -0.0266(3)
I2 0.0865(6) 0.0876(6) 0.0630(5) -0.0240(5) -0.0041(5) -0.0300(6)
P 0.0632(16) 0.0511(16) 0.0481(15) -0.0072(15) -0.0005(14) 0.0146(15)

loop_
_atom_type_symbol
_atom_type_description
_atom_type_scat_dispersion_real
_atom_type_scat_dispersion_imag
_atom_type_scat_source
C C 0.0033 0.0016 'International Tables Vol C Tables 4.2.6.8 and 6.1.1.4'
H H 0.0000 0.0000 'International Tables Vol C Tables 4.2.6.8 and 6.1.1.4'
P P 0.1023 0.0942 'International Tables Vol C Tables 4.2.6.8 and 6.1.1.4'
Mo Mo -1.6832 0.6857 'International Tables Vol C Tables 4.2.6.8 and 6.1.1.4'
I I -0.4742 1.8119 'International Tables Vol C Tables 4.2.6.8 and 6.1.1.4'

loop_
_geom_angle_atom_site_label_1
_geom_angle_atom_site_label_2
_geom_angle_atom_site_label_3
_geom_angle
_geom_angle_site_symmetry_1
_geom_angle_site_symmetry_3
_geom_angle_publ_flag
Mo1 Mo1 P 104.69(12) 2_655 . y
Mo1 Mo1 I1 107.86(8) 2_655 . y
P Mo1 I1 147.21(10) . . y
Mo1 Mo1 I1 103.62(9) 2_655 3_656 y
P Mo1 I1 86.18(9) . 3_656 y
I1 Mo1 I1 82.53(5) . 3_656 y
Mo1 Mo1 I2 110.47(9) 2_655 . y
P Mo1 I2 87.72(8) . . y
I1 Mo1 I2 84.65(6) . . y
I1 Mo1 I2 145.80(6) 3_656 . y
Mo1 Mo1 Mo1 89.918(6) 2_655 3_656 y
P Mo1 Mo1 131.21(11) . 3_656 y
I1 Mo1 Mo1 46.01(4) . 3_656 y
I1 Mo1 Mo1 45.03(4) 3_656 3_656 y
I2 Mo1 Mo1 130.64(8) . 3_656 y
Mo2 Mo2 P 104.72(12) 2_655 . y
Mo2 Mo2 I2 110.98(11) 2_655 2_655 y
P Mo2 I2 90.84(9) . 2_655 y
Mo2 Mo2 I1 105.75(9) 2_655 3_656 y
P Mo2 I1 86.75(10) . 3_656 y
I2 Mo2 I1 142.54(7) 2_655 3_656 y
Mo2 Mo2 I1 105.53(9) 2_655 2_655 y
P Mo2 I1 149.15(10) . 2_655 y
I2 Mo2 I1 83.94(6) 2_655 2_655 y
I1 Mo2 I1 79.42(5) 3_656 2_655 y
Mo2 Mo2 Mo2 90.0 2_655 4_556 y
P Mo2 Mo2 130.86(12) . 4_556 y
I2 Mo2 Mo2 127.51(8) 2_655 4_556 y
I1 Mo2 Mo2 44.16(4) 3_656 4_556 y
I1 Mo2 Mo2 43.65(4) 2_655 4_556 y
Mo1 I1 Mo1 88.95(5) . 3_656 y
Mo1 I1 Mo2 99.23(5) . 3_656 y
Mo1 I1 Mo2 31.83(5) 3_656 3_656 y
Mo1 I1 Mo2 30.31(5) . 2_655 y
Mo1 I1 Mo2 98.36(5) 3_656 2_655 y
Mo2 I1 Mo2 92.19(5) 3_656 2_655 y
Mo2 I2 Mo1 30.51(5) 2_655 . y
C21' P C11 87(3) . . ?
C21' P C31 96.8(16) . . ?
C11 P C31 108(2) . . ?
C21' P C21 24.6(15) . . ?
C11 P C21 108(3) . . ?
C31 P C21 102.2(13) . . ?
C21' P C31' 107.6(17) . . ?
C11 P C31' 95(2) . . ?
C31 P C31' 16.9(12) . . ?
C21 P C31' 117.4(14) . . ?
C21' P C11' 96(2) . . ?
C11 P C11' 9(4) . . ?
C31 P C11' 106.5(15) . . ?
C21 P C11' 116.0(18) . . ?
C31' P C11' 92.2(16) . . ?
C21' P Mo2 111.0(15) . . ?
C11 P Mo2 133(2) . . ?
C31 P Mo2 111.7(8) . . ?
C21 P Mo2 86.9(9) . . ?
C31' P Mo2 117.4(9) . . ?
C11' P Mo2 129.5(15) . . ?
C21' P Mo1 136.7(14) . . ?
C11 P Mo1 104(2) . . ?
C31 P Mo1 118.4(7) . . ?
C21 P Mo1 116.5(9) . . ?
C31' P Mo1 113.0(9) . . ?
C11' P Mo1 97.4(16) . . ?
Mo2 P Mo1 34.91(7) . . ?
C12 C11 P 121(4) . . ?
C11 C12 C13 121(3) . . ?
C14 C13 C12 122(4) . . ?
C12' C11' P 121(3) . . ?
C11' C12' C13' 120(2) . . ?
C14' C13' C12' 116(3) . . ?
C22 C21 P 121(2) . . ?
C21 C22 C23 115(3) . . ?
C24 C23 C22 112(3) . . ?
C22' C21' P 124(3) . . ?
C21' C22' C23' 117(3) . . ?
C24' C23' C22' 116(4) . . ?
C32 C31 P 121.4(17) . . ?
C33 C32 C31 111(2) . . ?
C32 C33 C34 116(3) . . ?
C32' C31' P 121(2) . . ?
C33' C32' C31' 113(2) . . ?
C32' C33' C34' 113(3) . . ?

loop_
_geom_bond_atom_site_label_1
_geom_bond_atom_site_label_2
_geom_bond_distance
_geom_bond_site_symmetry_2
_geom_bond_publ_flag
Mo1 Mo1 2.127(3) 2_655 y
Mo1 P 2.606(4) . y
Mo1 I1 2.7553(19) . y
Mo1 I1 2.8019(19) 3_656 y
Mo1 I2 2.826(2) . y
Mo1 Mo1 3.894(3) 3_656 y
Mo2 Mo2 2.130(3) 2_655 y
Mo2 P 2.542(4) . y
Mo2 I2 2.760(2) 2_655 y
Mo2 I1 2.833(2) 3_656 y
Mo2 I1 2.859(2) 2_655 y
Mo2 Mo2 4.101(3) 4_556 y
I1 Mo1 2.8019(19) 3_656 y
I1 Mo2 2.833(2) 3_656 y
I1 Mo2 2.859(2) 2_655 y
I2 Mo2 2.760(2) 2_655 y
P C21' 1.78(4) . ?
P C11 1.80(5) . ?
P C31 1.81(2) . ?
P C21 1.85(3) . ?
P C31' 1.85(3) . ?
P C11' 1.87(4) . ?
C11 C12 1.45(4) . ?
C12 C13 1.51(3) . ?
C13 C14 1.49(6) . ?
C11' C12' 1.45(3) . ?
C12' C13' 1.52(3) . ?
C13' C14' 1.50(6) . ?
C21 C22 1.40(3) . ?
C22 C23 1.55(4) . ?
C23 C24 1.47(4) . ?
C21' C22' 1.39(3) . ?
C22' C23' 1.54(4) . ?
C23' C24' 1.45(4) . ?
C31 C32 1.50(2) . ?
C32 C33 1.44(3) . ?
C33 C34 1.45(4) . ?
C31' C32' 1.50(2) . ?
C32' C33' 1.45(3) . ?
C33' C34' 1.46(4) . ?
